data_7057719
loop_
_publ_author_name
'Boopathi, K.'
'Babu, S. Moorthy'
'Jagan, R.'
'Athimoolam, S.'
'Ramasamy, P.'

_publ_section_title
;
 Synthesis, crystal growth, physio-chemical characterization and quantum
 chemical calculations of NLO active metal--organic crystal:
 dibromo(4-hydroxy-l-proline)cadmium(ii) for non-linear optical
 applications
;
_journal_issue 21
_journal_name_full 'New Journal of Chemistry'
_journal_page_first 17464
_journal_paper_doi 10.1039/C8NJ02548G
_journal_volume 42
_journal_year 2018
_chemical_formula_sum 'C5 H9 Br2 Cd N O3'
_chemical_formula_weight 403.35
_space_group_crystal_system monoclinic
_space_group_IT_number 4
_space_group_name_Hall 'P 2yb'
_space_group_name_H-M_alt 'P 1 21 1'
_symmetry_space_group_name_Hall 'P 2yb'
_symmetry_space_group_name_H-M 'P 1 21 1'
_atom_sites_solution_hydrogens geom
_audit_creation_method SHELXL-2016/6
_audit_update_record
;
2018-08-09 deposited with the CCDC.
2018-08-21 downloaded from the CCDC.
;
_cell_angle_alpha 90
_cell_angle_beta 102.935(3)
_cell_angle_gamma 90
_cell_formula_units_Z 2
_cell_length_a 7.8799(6)
_cell_length_b 7.4837(5)
_cell_length_c 8.0522(6)
_cell_measurement_reflns_used 2490
_cell_measurement_temperature 293(2)
_cell_measurement_theta_max 30.61
_cell_measurement_theta_min 2.59
_cell_volume 462.80(6)
_computing_cell_refinement 'APEXII/SAINT (Bruker, 2012)'
_computing_data_collection 'APEXII (Bruker, 2012)'
_computing_data_reduction 'SAINT/XPREP (Bruker, 2012)'
_computing_molecular_graphics 'ORTEP3 (Farrugia, 1997)'
_computing_publication_material 'SHELXL-2016/6 (Sheldrick, 2016)'
_computing_structure_refinement 'SHELXL-2016/6 (Sheldrick, 2016)'
_computing_structure_solution 'SHELXS-2016/6 (Sheldrick, 2016)'
_diffrn_ambient_temperature 293(2)
_diffrn_measured_fraction_theta_full 1.000
_diffrn_measured_fraction_theta_max 0.900
_diffrn_measurement_device_type 'Bruker kappa apex2 CCD Diffractometer'
_diffrn_measurement_method '\w and \f scan'
_diffrn_radiation_type MoK\a
_diffrn_radiation_wavelength 0.71073
_diffrn_reflns_av_R_equivalents 0.0380
_diffrn_reflns_av_unetI/netI 0.0381
_diffrn_reflns_Laue_measured_fraction_full 1.000
_diffrn_reflns_Laue_measured_fraction_max 0.900
_diffrn_reflns_limit_h_max 10
_diffrn_reflns_limit_h_min -10
_diffrn_reflns_limit_k_max 10
_diffrn_reflns_limit_k_min -10
_diffrn_reflns_limit_l_max 10
_diffrn_reflns_limit_l_min -11
_diffrn_reflns_number 6547
_diffrn_reflns_point_group_measured_fraction_full 0.996
_diffrn_reflns_point_group_measured_fraction_max 0.870
_diffrn_reflns_theta_full 25.242
_diffrn_reflns_theta_max 30.615
_diffrn_reflns_theta_min 2.595
_exptl_absorpt_coefficient_mu 10.960
_exptl_absorpt_correction_T_max 0.170
_exptl_absorpt_correction_T_min 0.138
_exptl_absorpt_correction_type multi-scan
_exptl_absorpt_process_details 'SADABS (Bruker, 2012)'
_exptl_crystal_colour colourless
_exptl_crystal_density_diffrn 2.895
_exptl_crystal_description block
_exptl_crystal_F_000 376
_exptl_crystal_size_max 0.300
_exptl_crystal_size_mid 0.250
_exptl_crystal_size_min 0.250
_refine_diff_density_max 0.692
_refine_diff_density_min -0.470
_refine_diff_density_rms 0.109
_refine_ls_abs_structure_details
;
 Flack x determined using 971 quotients [(I+)-(I-)]/[(I+)+(I-)]
 (Parsons, Flack and Wagner, Acta Cryst. B69 (2013) 249-259).
;
_refine_ls_abs_structure_Flack 0.037(10)
_refine_ls_extinction_coef 0.132(4)
_refine_ls_extinction_expression Fc^*^=kFc[1+0.001xFc^2^\l^3^/sin(2\q)]^-1/4^
_refine_ls_extinction_method 'SHELXL-2016/6 (Sheldrick 2016)'
_refine_ls_goodness_of_fit_ref 0.616
_refine_ls_hydrogen_treatment constr
_refine_ls_matrix_type full
_refine_ls_number_parameters 111
_refine_ls_number_reflns 2490
_refine_ls_number_restraints 1
_refine_ls_restrained_S_all 0.616
_refine_ls_R_factor_all 0.0209
_refine_ls_R_factor_gt 0.0187
_refine_ls_shift/su_max 0.001
_refine_ls_shift/su_mean 0.000
_refine_ls_structure_factor_coef Fsqd
_refine_ls_weighting_details 'w=1/[\s^2^(Fo^2^)+(0.0674P)^2^] where P=(Fo^2^+2Fc^2^)/3'
_refine_ls_weighting_scheme calc
_refine_ls_wR_factor_gt 0.0549
_refine_ls_wR_factor_ref 0.0569
_reflns_Friedel_coverage 0.807
_reflns_Friedel_fraction_full 0.992
_reflns_Friedel_fraction_max 0.835
_reflns_number_gt 2320
_reflns_number_total 2490
_reflns_threshold_expression 'I > 2\s(I)'
_cod_data_source_file c8nj02548g2.cif
_cod_data_source_block shelx
_cod_depositor_comments 'Adding full bibliography for 7057719.cif.'
_cod_database_code 7057719
_shelx_shelxl_version_number 2016/6
_shelx_space_group_comment
;
The symmetry employed for this shelxl refinement is uniquely defined
by the following loop, which should always be used as a source of
symmetry information in preference to the above space-group names.
They are only intended as comments.
;
_shelx_estimated_absorpt_t_min 0.138
_shelx_estimated_absorpt_t_max 0.170

loop_
_space_group_symop_operation_xyz
'x, y, z'
'-x, y+1/2, -z'

loop_
_atom_site_label
_atom_site_type_symbol
_atom_site_fract_x
_atom_site_fract_y
_atom_site_fract_z
_atom_site_U_iso_or_equiv
_atom_site_adp_type
_atom_site_occupancy
_atom_site_site_symmetry_order
_atom_site_calc_flag
_atom_site_refinement_flags_posn
_atom_site_refinement_flags_adp
C1 C 0.1742(4) 0.8000(10) 0.0333(4) 0.0176(6) Uani 1 1 d . .
C2 C 0.0494(4) 0.8112(8) 0.1541(4) 0.0208(7) Uani 1 1 d . .
H2 H -0.071212 0.816177 0.088213 0.025 Uiso 1 1 calc R U
C3 C 0.0826(6) 0.9616(7) 0.2839(6) 0.0256(10) Uani 1 1 d . .
H3A H -0.026038 1.002342 0.308474 0.031 Uiso 1 1 calc R U
H3B H 0.138351 1.061662 0.241085 0.031 Uiso 1 1 calc R U
C4 C 0.2027(6) 0.8837(7) 0.4453(6) 0.0242(10) Uani 1 1 d . .
H4 H 0.316009 0.943829 0.468077 0.029 Uiso 1 1 calc R U
C5 C 0.2236(7) 0.6879(7) 0.4078(7) 0.0272(10) Uani 1 1 d . .
H5A H 0.334291 0.666488 0.377632 0.033 Uiso 1 1 calc R U
H5B H 0.217488 0.615104 0.506001 0.033 Uiso 1 1 calc R U
N1 N 0.0764(6) 0.6466(6) 0.2621(6) 0.0297(10) Uani 1 1 d . .
H1A H -0.019197 0.620799 0.298872 0.036 Uiso 1 1 calc R U
H1B H 0.102345 0.553898 0.203135 0.036 Uiso 1 1 calc R U
O1 O 0.2076(4) 0.9448(5) -0.0330(4) 0.0244(8) Uani 1 1 d . .
O2 O 0.2266(4) 0.6484(5) 0.0055(5) 0.0244(7) Uani 1 1 d . .
O3 O 0.1210(5) 0.9085(5) 0.5843(4) 0.0373(8) Uani 1 1 d . .
H3 H 0.183883 0.868685 0.671562 0.056 Uiso 1 1 calc R U
Br1 Br 0.37973(4) 1.30200(7) -0.24923(4) 0.02303(12) Uani 1 1 d . .
Br2 Br 0.43647(4) 1.29943(7) 0.22554(4) 0.02496(12) Uani 1 1 d . .
Cd1 Cd 0.49692(5) 1.05022(6) 0.00188(6) 0.02155(11) Uani 1 1 d . .

loop_
_atom_site_aniso_label
_atom_site_aniso_U_11
_atom_site_aniso_U_22
_atom_site_aniso_U_33
_atom_site_aniso_U_23
_atom_site_aniso_U_13
_atom_site_aniso_U_12
C1 0.0135(11) 0.0258(16) 0.0133(13) 0.004(2) 0.0028(10) -0.0022(19)
C2 0.0176(12) 0.0266(19) 0.0195(15) -0.001(2) 0.0065(11) -0.002(2)
C3 0.033(2) 0.022(2) 0.023(2) -0.0050(19) 0.0089(18) 0.0050(19)
C4 0.0193(18) 0.031(2) 0.021(2) 0.0004(18) 0.0022(16) 0.0008(16)
C5 0.038(2) 0.021(2) 0.023(2) 0.0041(18) 0.0091(18) 0.0049(18)
N1 0.039(2) 0.031(2) 0.024(2) -0.0075(19) 0.0173(19) -0.0146(19)
O1 0.0227(13) 0.0255(19) 0.0252(17) 0.0095(14) 0.0057(12) 0.0033(12)
O2 0.0212(14) 0.025(2) 0.0275(17) -0.0055(14) 0.0069(12) 0.0000(12)
O3 0.0436(18) 0.049(2) 0.0185(16) -0.0033(15) 0.0050(14) 0.0157(17)
Br1 0.02546(18) 0.02190(18) 0.02127(19) 0.0007(3) 0.00428(13) 0.0016(2)
Br2 0.03303(19) 0.02161(19) 0.02169(19) -0.0006(3) 0.00920(14) -0.0018(3)
Cd1 0.02258(14) 0.01707(16) 0.02619(17) 0.00083(8) 0.00796(10) -0.00035(8)

loop_
_atom_type_symbol
_atom_type_description
_atom_type_scat_dispersion_real
_atom_type_scat_dispersion_imag
_atom_type_scat_source
C C 0.0033 0.0016 'International Tables Vol C Tables 4.2.6.8 and 6.1.1.4'
H H 0.0000 0.0000 'International Tables Vol C Tables 4.2.6.8 and 6.1.1.4'
N N 0.0061 0.0033 'International Tables Vol C Tables 4.2.6.8 and 6.1.1.4'
O O 0.0106 0.0060 'International Tables Vol C Tables 4.2.6.8 and 6.1.1.4'
Br Br -0.2901 2.4595 'International Tables Vol C Tables 4.2.6.8 and 6.1.1.4'
Cd Cd -0.8075 1.2024 'International Tables Vol C Tables 4.2.6.8 and 6.1.1.4'

loop_
_geom_angle_atom_site_label_1
_geom_angle_atom_site_label_2
_geom_angle_atom_site_label_3
_geom_angle
_geom_angle_site_symmetry_1
_geom_angle_site_symmetry_3
O2 C1 O1 126.8(3) . .
O2 C1 C2 116.7(6) . .
O1 C1 C2 116.5(6) . .
N1 C2 C3 103.3(3) . .
N1 C2 C1 107.2(5) . .
C3 C2 C1 116.2(4) . .
N1 C2 H2 109.9 . .
C3 C2 H2 109.9 . .
C1 C2 H2 109.9 . .
C2 C3 C4 106.2(4) . .
C2 C3 H3A 110.5 . .
C4 C3 H3A 110.5 . .
C2 C3 H3B 110.5 . .
C4 C3 H3B 110.5 . .
H3A C3 H3B 108.7 . .
O3 C4 C5 111.8(4) . .
O3 C4 C3 108.3(4) . .
C5 C4 C3 105.8(5) . .
O3 C4 H4 110.3 . .
C5 C4 H4 110.3 . .
C3 C4 H4 110.3 . .
N1 C5 C4 105.0(4) . .
N1 C5 H5A 110.8 . .
C4 C5 H5A 110.8 . .
N1 C5 H5B 110.8 . .
C4 C5 H5B 110.8 . .
H5A C5 H5B 108.8 . .
C5 N1 C2 105.8(3) . .
C5 N1 H1A 110.6 . .
C2 N1 H1A 110.6 . .
C5 N1 H1B 110.6 . .
C2 N1 H1B 110.6 . .
H1A N1 H1B 108.7 . .
C1 O1 Cd1 121.5(2) . .
C1 O2 Cd1 130.3(3) . 2_645
C4 O3 H3 109.5 . .
Cd1 Br1 Cd1 85.662(10) 2_655 .
Cd1 Br2 Cd1 86.505(11) . 2_655
O2 Cd1 O1 171.88(14) 2_655 .
O2 Cd1 Br2 96.04(10) 2_655 .
O1 Cd1 Br2 90.01(9) . .
O2 Cd1 Br1 92.93(9) 2_655 2_645
O1 Cd1 Br1 92.04(9) . 2_645
Br2 Cd1 Br1 94.019(19) . 2_645
O2 Cd1 Br2 83.03(10) 2_655 2_645
O1 Cd1 Br2 90.91(10) . 2_645
Br2 Cd1 Br2 179.06(2) . 2_645
Br1 Cd1 Br2 86.094(19) 2_645 2_645
O2 Cd1 Br1 85.82(9) 2_655 .
O1 Cd1 Br1 89.16(9) . .
Br2 Cd1 Br1 86.410(19) . .
Br1 Cd1 Br1 178.716(15) 2_645 .
Br2 Cd1 Br1 93.458(19) 2_645 .

loop_
_geom_bond_atom_site_label_1
_geom_bond_atom_site_label_2
_geom_bond_distance
_geom_bond_site_symmetry_2
C1 O2 1.244(8) .
C1 O1 1.261(7) .
C1 C2 1.533(5) .
C2 N1 1.495(7) .
C2 C3 1.518(7) .
C2 H2 0.9800 .
C3 C4 1.540(6) .
C3 H3A 0.9700 .
C3 H3B 0.9700 .
C4 O3 1.423(6) .
C4 C5 1.513(6) .
C4 H4 0.9800 .
C5 N1 1.486(7) .
C5 H5A 0.9700 .
C5 H5B 0.9700 .
N1 H1A 0.8900 .
N1 H1B 0.8900 .
O1 Cd1 2.369(3) .
O2 Cd1 2.313(3) 2_645
O3 H3 0.8200 .
Br1 Cd1 2.7378(6) 2_655
Br1 Cd1 2.7669(6) .
Br2 Cd1 2.7079(7) .
Br2 Cd1 2.7535(7) 2_655

loop_
_geom_hbond_atom_site_label_D
_geom_hbond_atom_site_label_H
_geom_hbond_atom_site_label_A
_geom_hbond_distance_DH
_geom_hbond_distance_HA
_geom_hbond_distance_DA
_geom_hbond_angle_DHA
_geom_hbond_site_symmetry_A
C2 H2 Br1 0.98 3.00 3.631(3) 123.1 2_545
C3 H3A Br1 0.97 3.11 3.784(5) 128.3 2_545
C3 H3B Br2 0.97 2.97 3.870(5) 154.5 .
C5 H5A Br1 0.97 2.87 3.731(6) 148.8 2_645
N1 H1A O3 0.89 2.09 2.825(6) 138.7 2_546
N1 H1A Br1 0.89 3.09 3.757(5) 133.1 2_545
O3 H3 O1 0.82 2.41 3.016(5) 131.1 1_556
O3 H3 Br2 0.82 2.97 3.575(3) 133.0 2_646
C2 H2 Br1 0.98 3.00 3.631(3) 123.1 2_545
C3 H3A Br1 0.97 3.11 3.784(5) 128.3 2_545
C3 H3B Br2 0.97 2.97 3.870(5) 154.5 .
C4 H4 Br2 0.98 2.98 3.484(5) 112.9 2_646
C5 H5A Br1 0.97 2.87 3.731(6) 148.8 2_645
N1 H1A O3 0.89 2.09 2.825(6) 138.7 2_546
N1 H1A Br1 0.89 3.09 3.757(5) 133.1 2_545
O3 H3 O1 0.82 2.41 3.016(5) 131.1 1_556
O3 H3 Br2 0.82 2.97 3.575(3) 133.0 2_646

loop_
_geom_torsion_atom_site_label_1
_geom_torsion_atom_site_label_2
_geom_torsion_atom_site_label_3
_geom_torsion_atom_site_label_4
_geom_torsion
_geom_torsion_site_symmetry_4
O2 C1 C2 N1 22.3(4) .
O1 C1 C2 N1 -160.4(3) .
O2 C1 C2 C3 137.2(4) .
O1 C1 C2 C3 -45.5(4) .
N1 C2 C3 C4 25.0(4) .
C1 C2 C3 C4 -92.1(5) .
C2 C3 C4 O3 -124.2(4) .
C2 C3 C4 C5 -4.1(5) .
O3 C4 C5 N1 99.1(4) .
C3 C4 C5 N1 -18.6(5) .
C4 C5 N1 C2 35.2(5) .
C3 C2 N1 C5 -37.4(4) .
C1 C2 N1 C5 85.9(4) .
O2 C1 O1 Cd1 -60.5(5) .
C2 C1 O1 Cd1 122.6(3) .
O1 C1 O2 Cd1 47.7(5) 2_645
C2 C1 O2 Cd1 -135.4(3) 2_645
